data_7246035
loop_
_publ_author_name
'Iqbal, Infal'
'Mehmood, Arshad'
'Noureen, Sajida'
'Lecomte, Claude'
'Ahmed, Maqsood'

_publ_section_title
;
 Crystal engineering, electron density analysis, and in situ variable
 temperature studies on co-crystal between nicotinic acid and gallic acid
 sesquihydrate
;
_journal_issue 5
_journal_name_full CrystEngComm
_journal_page_first 770
_journal_page_last 784
_journal_paper_doi 10.1039/D2CE01149B
_journal_volume 25
_journal_year 2023
_chemical_formula_moiety 'C7 H6 O5, H2 O'
_chemical_formula_sum 'C7 H8 O6'
_chemical_formula_weight 188.13
_space_group_crystal_system monoclinic
_space_group_IT_number 13
_space_group_name_Hall '-P 2yac'
_space_group_name_H-M_alt 'P 1 2/n 1'
_atom_sites_solution_hydrogens mixed
_atom_sites_solution_primary direct
_audit_creation_date 2022-05-14
_audit_creation_method
;
FinalCif V89 by Daniel Kratzert, Freiburg 2022,
https://dkratzert.de/finalcif.html
;
_audit_update_record
;
2022-05-16 deposited with the CCDC.	2022-12-22 downloaded from the CCDC.
;
_cell_angle_alpha 90
_cell_angle_beta 97.547(7)
_cell_angle_gamma 90
_cell_formula_units_Z 4
_cell_length_a 14.192(4)
_cell_length_b 3.6287(9)
_cell_length_c 15.065(3)
_cell_measurement_reflns_used 1850
_cell_measurement_temperature 298(2)
_cell_measurement_theta_max 25.24
_cell_measurement_theta_min 2.72
_cell_volume 769.1(3)
_computing_molecular_graphics 'Olex2 1.5 (Dolomanov et al., 2009)'
_computing_publication_material 'Olex2 1.5 (Dolomanov et al., 2009)'
_computing_structure_refinement 'SHELXL 2018/3 (Sheldrick, 2015)'
_computing_structure_solution 'ShelXS (Sheldrick, 2008)'
_diffrn_ambient_environment N~2~
_diffrn_ambient_temperature 298(2)
_diffrn_detector CPAD
_diffrn_detector_area_resol_mean 7.41
_diffrn_detector_type 'Bruker PHOTON II'
_diffrn_measured_fraction_theta_full 0.985
_diffrn_measured_fraction_theta_max 0.981
_diffrn_measurement_device 'Four-circle diffractometer'
_diffrn_measurement_device_type 'Bruker D8 VENTURE dual wavelength Mo/Cu'
_diffrn_measurement_method '\w and \f scans'
_diffrn_measurement_specimen_support 'MiTeGen micromount'
_diffrn_radiation_monochromator 'mirror optics'
_diffrn_radiation_probe x-ray
_diffrn_radiation_type MoK\a
_diffrn_radiation_wavelength 0.71073
_diffrn_reflns_av_R_equivalents 0.1333
_diffrn_reflns_av_unetI/netI 0.1011
_diffrn_reflns_Laue_measured_fraction_full 0.985
_diffrn_reflns_Laue_measured_fraction_max 0.981
_diffrn_reflns_limit_h_max 17
_diffrn_reflns_limit_h_min -17
_diffrn_reflns_limit_k_max 4
_diffrn_reflns_limit_k_min -4
_diffrn_reflns_limit_l_max 18
_diffrn_reflns_limit_l_min -18
_diffrn_reflns_number 8594
_diffrn_reflns_point_group_measured_fraction_full 0.985
_diffrn_reflns_point_group_measured_fraction_max 0.981
_diffrn_reflns_theta_full 25.242
_diffrn_reflns_theta_max 25.835
_diffrn_reflns_theta_min 2.728
_diffrn_source 'microfocus sealed X-ray tube'
_diffrn_source_type 'Incoatec I\ms'
_exptl_absorpt_coefficient_mu 0.146
_exptl_absorpt_correction_T_max 0.75
_exptl_absorpt_correction_T_min 0.70
_exptl_absorpt_correction_type multi-scan
_exptl_absorpt_process_details
;
SADABS-2016/2 (Bruker,2016/2) was used for absorption correction.
wR2(int) was 0.1044 before and 0.0531 after correction.
The Ratio of minimum to maximum transmission is 0.9450.
The \l/2 correction factor is Not present.
;
_exptl_crystal_colour colourless
_exptl_crystal_density_diffrn 1.625
_exptl_crystal_description block
_exptl_crystal_F_000 392
_exptl_crystal_size_max 0.3
_exptl_crystal_size_mid 0.1
_exptl_crystal_size_min 0.05
_refine_diff_density_max 0.240
_refine_diff_density_min -0.341
_refine_diff_density_rms 0.069
_refine_ls_extinction_method none
_refine_ls_goodness_of_fit_ref 1.083
_refine_ls_hydrogen_treatment constr
_refine_ls_matrix_type full
_refine_ls_number_parameters 125
_refine_ls_number_reflns 1469
_refine_ls_number_restraints 0
_refine_ls_restrained_S_all 1.083
_refine_ls_R_factor_all 0.1281
_refine_ls_R_factor_gt 0.0791
_refine_ls_shift/su_max 0.008
_refine_ls_shift/su_mean 0.001
_refine_ls_structure_factor_coef Fsqd
_refine_ls_weighting_details 'w=1/[\s^2^(Fo^2^)+(0.0610P)^2^+0.2896P] where P=(Fo^2^+2Fc^2^)/3'
_refine_ls_weighting_scheme calc
_refine_ls_wR_factor_gt 0.1532
_refine_ls_wR_factor_ref 0.1726
_reflns_Friedel_coverage 0.000
_reflns_number_gt 923
_reflns_number_total 1469
_reflns_threshold_expression 'I > 2\s(I)'
_cod_data_source_file d2ce01149b2.cif
_cod_data_source_block mo_infal_iqbal_gallicacid_0m
_cod_depositor_comments
;
The following automatic conversions were performed:

data item '_diffrn_radiation_probe' value 'X-ray' was changed to
'x-ray' in accordance with the
/home/data/users/saulius/crontab/automatic-downloads/rss-feeds/RSC/lib/dictionaries/cif_core.dic
dictionary named 'cif_core.dic' version 2.4.2 last updated on
2011-04-26.

data item '_exptl_absorpt_correction_type' value 'Multi-scan' was
changed to 'multi-scan' in accordance with the
/home/data/users/saulius/crontab/automatic-downloads/rss-feeds/RSC/lib/dictionaries/cif_core.dic
dictionary named 'cif_core.dic' version 2.4.2 last updated on
2011-04-26.

Automatic conversion script
Id: cif_fix_values 7556 2019-12-06 15:28:31Z antanas 

 Adding full bibliography for 7246035--7246043.cif.
;
_cod_database_code 7246035
_shelx_shelxl_version_number 2018/3
_olex2_refinement_description
;
1. Fixed Uiso
 At 1.2 times of:
  All C(H) groups
 At 1.5 times of:
  All O(H) groups, All O(H,H) groups
2.a Free rotating group:
 O6(H6A,H6B)
2.b Aromatic/amide H refined with riding coordinates:
 C3(H3A), C7(H7)
2.c Idealised tetrahedral OH refined as rotating group:
 O4(H4), O3(H3), O5(H5), O2(H2)
;
_olex2_submission_special_instructions 'No special instructions were received'
_shelx_space_group_comment
;
The symmetry employed for this shelxl refinement is uniquely defined
by the following loop, which should always be used as a source of
symmetry information in preference to the above space-group names.
They are only intended as comments.
;
_shelx_estimated_absorpt_t_min 0.958
_shelx_estimated_absorpt_t_max 0.993
_diffrn_measurement_ambient_temperature_device_make 'Oxford Cobra Cryo device'

loop_
_space_group_symop_operation_xyz
'x, y, z'
'-x+1/2, y, -z+1/2'
'-x, -y, -z'
'x-1/2, -y, z-1/2'

loop_
_atom_site_label
_atom_site_type_symbol
_atom_site_fract_x
_atom_site_fract_y
_atom_site_fract_z
_atom_site_U_iso_or_equiv
_atom_site_adp_type
_atom_site_occupancy
_atom_site_site_symmetry_order
_atom_site_calc_flag
_atom_site_refinement_flags_posn
_atom_site_refinement_flags_adp
_atom_site_refinement_flags_occupancy
_atom_site_disorder_assembly
_atom_site_disorder_group
O4 O 0.15436(18) 0.0087(8) 0.34327(16) 0.0340(7) Uani 1 1 d . . . . .
H4 H 0.178000 0.058934 0.297934 0.051 Uiso 1 1 calc R U . . .
O3 O 0.10210(19) -0.1397(8) 0.50487(16) 0.0336(7) Uani 1 1 d . . . . .
H3 H 0.080334 -0.226510 0.456221 0.050 Uiso 1 1 calc R U . . .
O5 O 0.33528(19) 0.2679(8) 0.32853(15) 0.0347(7) Uani 1 1 d . . . . .
H5 H 0.388504 0.359588 0.333024 0.052 Uiso 1 1 calc R U . . .
O2 O 0.3778(2) 0.2042(9) 0.73032(17) 0.0460(9) Uani 1 1 d . . . . .
H2 H 0.415310 0.279970 0.772406 0.069 Uiso 1 1 calc R U . . .
C2 C 0.3453(3) 0.1768(10) 0.5734(2) 0.0258(9) Uani 1 1 d . . . . .
C5 C 0.2207(3) 0.0617(9) 0.4174(2) 0.0232(9) Uani 1 1 d . . . . .
O6 O -0.0098(2) -0.5110(7) 0.36893(17) 0.0378(8) Uani 1 1 d G . . . .
H6A H -0.042743 -0.645011 0.399427 0.057 Uiso 1 1 d G U . . .
H6B H 0.029340 -0.659378 0.349901 0.057 Uiso 1 1 d G U . . .
C3 C 0.2537(3) 0.0445(10) 0.5785(2) 0.0252(9) Uani 1 1 d . . . . .
H3A H 0.234005 -0.002681 0.633870 0.030 Uiso 1 1 calc R U . . .
C7 C 0.3745(3) 0.2426(10) 0.4898(2) 0.0269(9) Uani 1 1 d . . . . .
H7 H 0.436285 0.321111 0.486301 0.032 Uiso 1 1 calc R U . . .
C4 C 0.1929(3) -0.0151(9) 0.5010(2) 0.0225(8) Uani 1 1 d . . . . .
C6 C 0.3122(3) 0.1918(10) 0.4125(2) 0.0233(9) Uani 1 1 d . . . . .
O1 O 0.4898(2) 0.4030(9) 0.65229(18) 0.0446(9) Uani 1 1 d . . . . .
C1 C 0.4121(3) 0.2691(10) 0.6544(2) 0.0282(9) Uani 1 1 d . . . . .

loop_
_atom_site_aniso_label
_atom_site_aniso_U_11
_atom_site_aniso_U_22
_atom_site_aniso_U_33
_atom_site_aniso_U_23
_atom_site_aniso_U_13
_atom_site_aniso_U_12
O4 0.0279(16) 0.053(2) 0.0218(13) 0.0019(13) 0.0056(12) -0.0108(13)
O3 0.0290(17) 0.0464(18) 0.0263(14) 0.0023(12) 0.0069(13) -0.0120(13)
O5 0.0274(17) 0.058(2) 0.0204(13) -0.0003(13) 0.0105(12) -0.0157(14)
O2 0.046(2) 0.071(2) 0.0212(14) -0.0027(15) 0.0057(14) -0.0201(16)
C2 0.029(2) 0.023(2) 0.0259(19) 0.0002(16) 0.0073(17) -0.0024(17)
C5 0.025(2) 0.022(2) 0.0230(18) 0.0015(15) 0.0053(16) 0.0005(16)
O6 0.0375(19) 0.0504(19) 0.0275(14) 0.0096(14) 0.0119(13) 0.0006(15)
C3 0.028(2) 0.028(2) 0.0205(17) 0.0025(16) 0.0097(16) 0.0009(17)
C7 0.026(2) 0.029(2) 0.0277(19) -0.0004(17) 0.0102(17) -0.0060(17)
C4 0.021(2) 0.021(2) 0.0269(18) 0.0031(16) 0.0086(16) -0.0026(16)
C6 0.025(2) 0.025(2) 0.0219(19) -0.0001(16) 0.0100(17) -0.0031(16)
O1 0.0332(19) 0.067(2) 0.0333(16) 0.0002(14) 0.0042(14) -0.0171(16)
C1 0.031(2) 0.031(2) 0.0231(19) 0.0010(17) 0.0062(17) -0.0030(18)

loop_
_atom_type_symbol
_atom_type_description
_atom_type_scat_dispersion_real
_atom_type_scat_dispersion_imag
_atom_type_scat_source
C C 0.0033 0.0016 'International Tables Vol C Tables 4.2.6.8 and 6.1.1.4'
H H 0.0000 0.0000 'International Tables Vol C Tables 4.2.6.8 and 6.1.1.4'
O O 0.0106 0.0060 'International Tables Vol C Tables 4.2.6.8 and 6.1.1.4'

loop_
_geom_angle_atom_site_label_1
_geom_angle_atom_site_label_2
_geom_angle_atom_site_label_3
_geom_angle
_geom_angle_site_symmetry_1
_geom_angle_site_symmetry_3
_geom_angle_publ_flag
C5 O4 H4 109.5 . . ?
C4 O3 H3 109.5 . . ?
C6 O5 H5 109.5 . . ?
C1 O2 H2 109.5 . . ?
C3 C2 C1 122.1(3) . . ?
C7 C2 C3 119.8(3) . . ?
C7 C2 C1 118.1(3) . . ?
O4 C5 C4 117.4(3) . . ?
O4 C5 C6 123.2(3) . . ?
C6 C5 C4 119.4(3) . . ?
H6A O6 H6B 104.5 . . ?
C2 C3 H3A 120.3 . . ?
C4 C3 C2 119.4(3) . . ?
C4 C3 H3A 120.3 . . ?
C2 C7 H7 119.8 . . ?
C6 C7 C2 120.3(4) . . ?
C6 C7 H7 119.8 . . ?
O3 C4 C5 118.8(3) . . ?
C3 C4 O3 120.2(3) . . ?
C3 C4 C5 121.0(3) . . ?
O5 C6 C5 116.9(3) . . ?
O5 C6 C7 123.1(3) . . ?
C7 C6 C5 120.0(3) . . ?
O2 C1 C2 113.8(3) . . ?
O1 C1 O2 122.4(4) . . ?
O1 C1 C2 123.8(3) . . ?

loop_
_geom_bond_atom_site_label_1
_geom_bond_atom_site_label_2
_geom_bond_distance
_geom_bond_site_symmetry_2
_geom_bond_publ_flag
O4 H4 0.8200 . ?
O4 C5 1.376(4) . ?
O3 H3 0.8200 . ?
O3 C4 1.375(4) . ?
O5 H5 0.8200 . ?
O5 C6 1.376(4) . ?
O2 H2 0.8200 . ?
O2 C1 1.322(4) . ?
C2 C3 1.398(5) . ?
C2 C7 1.396(5) . ?
C2 C1 1.483(5) . ?
C5 C4 1.396(5) . ?
C5 C6 1.392(5) . ?
O6 H6A 0.8499 . ?
O6 H6B 0.8500 . ?
C3 H3A 0.9300 . ?
C3 C4 1.375(5) . ?
C7 H7 0.9300 . ?
C7 C6 1.379(5) . ?
O1 C1 1.208(5) . ?

loop_
_geom_torsion_atom_site_label_1
_geom_torsion_atom_site_label_2
_geom_torsion_atom_site_label_3
_geom_torsion_atom_site_label_4
_geom_torsion
_geom_torsion_site_symmetry_1
_geom_torsion_site_symmetry_2
_geom_torsion_site_symmetry_3
_geom_torsion_site_symmetry_4
_geom_torsion_publ_flag
O4 C5 C4 O3 0.3(5) . . . . ?
O4 C5 C4 C3 -177.4(3) . . . . ?
O4 C5 C6 O5 -0.1(5) . . . . ?
O4 C5 C6 C7 179.2(3) . . . . ?
C2 C3 C4 O3 -179.0(3) . . . . ?
C2 C3 C4 C5 -1.4(5) . . . . ?
C2 C7 C6 O5 177.0(3) . . . . ?
C2 C7 C6 C5 -2.3(5) . . . . ?
C3 C2 C7 C6 2.6(6) . . . . ?
C3 C2 C1 O2 1.9(5) . . . . ?
C3 C2 C1 O1 -175.7(4) . . . . ?
C7 C2 C3 C4 -0.8(5) . . . . ?
C7 C2 C1 O2 178.8(4) . . . . ?
C7 C2 C1 O1 1.1(6) . . . . ?
C4 C5 C6 O5 -179.1(3) . . . . ?
C4 C5 C6 C7 0.2(5) . . . . ?
C6 C5 C4 O3 179.3(3) . . . . ?
C6 C5 C4 C3 1.7(5) . . . . ?
C1 C2 C3 C4 176.1(3) . . . . ?
C1 C2 C7 C6 -174.4(3) . . . . ?
